data_7130252
loop_
_publ_author_name
'Poskin, Thomas J.'
'Piscelli, Bruno A.'
'Yoshida, Keigo'
'Cordes, David Bradford'
'Slawin, Alexandra'
'Cormanich, Rodrigo A.'
'Yamada, Shigeyuki'
'O'Hagan, David'

_publ_section_title
;
 Janus faced fluorocyclohexanes for supramolecular assembly: Synthesis and
 solid state structures of equatorial mono-, di- and tri alkylated
 cyclohexanes and with tri-axial C-F bonds to impart polarity.
;
_journal_name_full 'Chemical Communications'
_journal_paper_doi 10.1039/D2CC03010A
_journal_year 2022
_chemical_formula_moiety 'C30 H51 F3'
_chemical_formula_sum 'C30 H51 F3'
_chemical_formula_weight 468.73
_space_group_crystal_system monoclinic
_space_group_IT_number 14
_space_group_name_Hall '-P 2ybc'
_space_group_name_H-M_alt 'P 1 21/c 1'
_atom_sites_solution_hydrogens geom
_atom_sites_solution_primary direct
_atom_sites_solution_secondary difmap
_audit_creation_date 2022-05-18
_audit_creation_method 'by CrystalStructure 4.3'
_audit_update_record
;
2022-05-23 deposited with the CCDC.	2022-06-20 downloaded from the CCDC.
;
_cell_angle_alpha 90.0000
_cell_angle_beta 92.597(3)
_cell_angle_gamma 90.0000
_cell_formula_units_Z 4
_cell_length_a 22.2117(8)
_cell_length_b 4.74450(15)
_cell_length_c 26.2704(8)
_cell_measurement_reflns_used 7223
_cell_measurement_temperature 173
_cell_measurement_theta_max 67.93
_cell_measurement_theta_min 1.94
_cell_volume 2765.62(16)
_computing_cell_refinement 'CrysAlisPro 1.171.40.14a (Rigaku OD, 2018)'
_computing_data_collection 'CrysAlisPro 1.171.40.14a (Rigaku OD, 2018)'
_computing_data_reduction 'CrysAlisPro 1.171.40.14a (Rigaku OD, 2018)'
_computing_molecular_graphics 'CrystalStructure 4.3'
_computing_publication_material 'CrystalStructure 4.3 (Rigaku, 2018)'
_computing_structure_refinement 'SHELXL Version 2018/3 (Sheldrick, 2008)'
_computing_structure_solution 'SHELXT Version 2018/2 (Sheldrick, 2014)'
_diffrn_ambient_temperature 173
_diffrn_detector_area_resol_mean 5.811
_diffrn_measured_fraction_theta_full 0.997
_diffrn_measured_fraction_theta_max 0.997
_diffrn_measurement_device_type 'Rigaku XtaLAB P100'
_diffrn_measurement_method \w
_diffrn_radiation_type 'Cu K\a'
_diffrn_radiation_wavelength 1.54184
_diffrn_reflns_av_R_equivalents 0.0828
_diffrn_reflns_av_unetI/netI 0.0750
_diffrn_reflns_Laue_measured_fraction_full 0.997
_diffrn_reflns_Laue_measured_fraction_max 0.997
_diffrn_reflns_limit_h_max 26
_diffrn_reflns_limit_h_min -26
_diffrn_reflns_limit_k_max 4
_diffrn_reflns_limit_k_min -5
_diffrn_reflns_limit_l_max 29
_diffrn_reflns_limit_l_min -31
_diffrn_reflns_number 28075
_diffrn_reflns_point_group_measured_fraction_full 0.997
_diffrn_reflns_point_group_measured_fraction_max 0.997
_diffrn_reflns_theta_full 67.112
_diffrn_reflns_theta_max 67.112
_diffrn_reflns_theta_min 1.991
_diffrn_standards_number 0
_exptl_absorpt_coefficient_mu 0.611
_exptl_absorpt_correction_T_max 0.994
_exptl_absorpt_correction_T_min 0.574
_exptl_absorpt_correction_type multi-scan
_exptl_absorpt_process_details
;
CrysAlisPro 1.171.40.14a (Rigaku Oxford Diffraction, 2018)
Empirical absorption correction using spherical harmonics,
 implemented in SCALE3 ABSPACK scaling algorithm.
;
_exptl_crystal_colour colourless
_exptl_crystal_density_diffrn 1.126
_exptl_crystal_density_method 'not measured'
_exptl_crystal_description needle
_exptl_crystal_F_000 1032.00
_exptl_crystal_recrystallization_method 'Re-crystallisation from solvent: Dichloromethane/pentane'
_exptl_crystal_size_max 0.200
_exptl_crystal_size_mid 0.020
_exptl_crystal_size_min 0.010
_refine_diff_density_max 0.38
_refine_diff_density_min -0.29
_refine_ls_extinction_method none
_refine_ls_goodness_of_fit_ref 1.153
_refine_ls_hydrogen_treatment constr
_refine_ls_number_parameters 299
_refine_ls_number_reflns 4931
_refine_ls_number_restraints 0
_refine_ls_R_factor_all 0.0924
_refine_ls_R_factor_gt 0.0814
_refine_ls_shift/su_max 0.000
_refine_ls_structure_factor_coef Fsqd
_refine_ls_weighting_details 'w = 1/[\s^2^(Fo^2^)+(0.0442P)^2^+4.5644P] where P=(Fo^2^+2Fc^2^)/3'
_refine_ls_weighting_scheme calc
_refine_ls_wR_factor_gt 0.2372
_refine_ls_wR_factor_ref 0.2436
_reflns_Friedel_coverage 0.000
_reflns_number_gt 3975
_reflns_number_total 4931
_reflns_threshold_expression F^2^>2.0\s(F^2^)
_cod_data_source_file d2cc03010a2.cif
_cod_data_source_block 16e
_cod_original_sg_symbol_H-M P21/c
_cod_database_code 7130252

loop_
_space_group_symop_id
_space_group_symop_operation_xyz
1 +X,+Y,+Z
2 -X,1/2+Y,1/2-Z
3 -X,-Y,-Z
4 +X,-1/2-Y,-1/2+Z

loop_
_atom_site_label
_atom_site_type_symbol
_atom_site_fract_x
_atom_site_fract_y
_atom_site_fract_z
_atom_site_U_iso_or_equiv
_atom_site_adp_type
_atom_site_occupancy
_atom_site_site_symmetry_order
_atom_site_calc_flag
_atom_site_refinement_flags_posn
_atom_site_refinement_flags_adp
_atom_site_refinement_flags_occupancy
_atom_site_disorder_assembly
_atom_site_disorder_group
F2 F 0.30368(9) 0.1769(4) 0.70430(7) 0.0386(5) Uani 1 1 d . . . . .
F4 F 0.26306(9) 0.1810(4) 0.80724(7) 0.0388(5) Uani 1 1 d . . . . .
F6 F 0.17638(9) 0.1758(4) 0.72015(7) 0.0387(5) Uani 1 1 d . . . . .
C1 C 0.23485(15) 0.5560(8) 0.68798(12) 0.0332(8) Uani 1 1 d . . . . .
H1 H 0.234372 0.766565 0.686406 0.040 Uiso 1 1 calc R U . . .
C2 C 0.29714(16) 0.4723(7) 0.70889(12) 0.0344(8) Uani 1 1 d . . . . .
H2 H 0.327619 0.564575 0.687508 0.041 Uiso 1 1 calc R U . . .
C3 C 0.31025(15) 0.5602(8) 0.76439(12) 0.0329(7) Uani 1 1 d . . . . .
H3 H 0.311745 0.770802 0.764727 0.040 Uiso 1 1 calc R U . . .
C4 C 0.26049(16) 0.4759(7) 0.79828(12) 0.0334(8) Uani 1 1 d . . . . .
H4 H 0.267784 0.572961 0.831786 0.040 Uiso 1 1 calc R U . . .
C5 C 0.19772(15) 0.5558(8) 0.77794(12) 0.0328(8) Uani 1 1 d . . . . .
H5 H 0.195726 0.766270 0.778885 0.039 Uiso 1 1 calc R U . . .
C6 C 0.18520(16) 0.4710(7) 0.72262(12) 0.0346(8) Uani 1 1 d . . . . .
H6 H 0.147046 0.564899 0.710080 0.042 Uiso 1 1 calc R U . . .
C7 C 0.22187(16) 0.4506(8) 0.63303(12) 0.0357(8) Uani 1 1 d . . . . .
H7A H 0.223737 0.242139 0.632887 0.043 Uiso 1 1 calc R U . . .
H7B H 0.180345 0.506042 0.621948 0.043 Uiso 1 1 calc R U . . .
C8 C 0.26529(17) 0.5636(8) 0.59465(12) 0.0393(8) Uani 1 1 d . . . . .
H8A H 0.306855 0.511698 0.606229 0.047 Uiso 1 1 calc R U . . .
H8B H 0.262798 0.771969 0.594415 0.047 Uiso 1 1 calc R U . . .
C9 C 0.25375(17) 0.4561(8) 0.53987(13) 0.0403(9) Uani 1 1 d . . . . .
H9 H 0.255080 0.245475 0.540765 0.048 Uiso 1 1 calc R U . . .
C10 C 0.19234(19) 0.5434(10) 0.51710(14) 0.0492(10) Uani 1 1 d . . . . .
H10A H 0.188911 0.751356 0.517917 0.059 Uiso 1 1 calc R U . . .
H10B H 0.160403 0.464184 0.537970 0.059 Uiso 1 1 calc R U . . .
C11 C 0.1829(2) 0.4401(11) 0.46192(15) 0.0605(12) Uani 1 1 d . . . . .
H11A H 0.182636 0.231509 0.461374 0.073 Uiso 1 1 calc R U . . .
H11B H 0.143319 0.506773 0.447799 0.073 Uiso 1 1 calc R U . . .
C12 C 0.2321(3) 0.5474(11) 0.42927(15) 0.0672(14) Uani 1 1 d . . . . .
H12A H 0.230148 0.755631 0.427478 0.081 Uiso 1 1 calc R U . . .
H12B H 0.225833 0.472530 0.394252 0.081 Uiso 1 1 calc R U . . .
C13 C 0.2937(2) 0.4578(11) 0.45092(15) 0.0632(13) Uani 1 1 d . . . . .
H13A H 0.325283 0.538872 0.429952 0.076 Uiso 1 1 calc R U . . .
H13B H 0.297009 0.249880 0.449490 0.076 Uiso 1 1 calc R U . . .
C14 C 0.3037(2) 0.5569(10) 0.50642(14) 0.0524(11) Uani 1 1 d . . . . .
H14A H 0.342860 0.484337 0.520290 0.063 Uiso 1 1 calc R U . . .
H14B H 0.305369 0.765379 0.507227 0.063 Uiso 1 1 calc R U . . .
C15 C 0.37299(16) 0.4571(8) 0.78355(13) 0.0390(8) Uani 1 1 d . . . . .
H15A H 0.372887 0.248501 0.784440 0.047 Uiso 1 1 calc R U . . .
H15B H 0.402997 0.516763 0.758976 0.047 Uiso 1 1 calc R U . . .
C16 C 0.39243(17) 0.5669(9) 0.83609(14) 0.0438(9) Uani 1 1 d . . . . .
H16A H 0.362402 0.507045 0.860627 0.053 Uiso 1 1 calc R U . . .
H16B H 0.392390 0.775543 0.835175 0.053 Uiso 1 1 calc R U . . .
C17 C 0.45471(17) 0.4661(9) 0.85534(13) 0.0421(9) Uani 1 1 d . . . . .
H17 H 0.453664 0.255427 0.856414 0.051 Uiso 1 1 calc R U . . .
C18 C 0.50548(17) 0.5512(10) 0.82162(15) 0.0503(10) Uani 1 1 d . . . . .
H18A H 0.505516 0.758771 0.817839 0.060 Uiso 1 1 calc R U . . .
H18B H 0.498065 0.467977 0.787351 0.060 Uiso 1 1 calc R U . . .
C19 C 0.56705(18) 0.4561(11) 0.84299(17) 0.0588(12) Uani 1 1 d . . . . .
H19A H 0.598596 0.526056 0.820730 0.071 Uiso 1 1 calc R U . . .
H19B H 0.568769 0.247636 0.843115 0.071 Uiso 1 1 calc R U . . .
C20 C 0.5796(2) 0.5653(12) 0.89700(18) 0.0647(13) Uani 1 1 d . . . . .
H20A H 0.618870 0.491290 0.910487 0.078 Uiso 1 1 calc R U . . .
H20B H 0.582146 0.773631 0.896460 0.078 Uiso 1 1 calc R U . . .
C21 C 0.5307(2) 0.4757(13) 0.93121(17) 0.0676(14) Uani 1 1 d . . . . .
H21A H 0.538537 0.558057 0.965506 0.081 Uiso 1 1 calc R U . . .
H21B H 0.531251 0.267904 0.934673 0.081 Uiso 1 1 calc R U . . .
C22 C 0.46834(19) 0.5707(12) 0.91000(15) 0.0582(12) Uani 1 1 d . . . . .
H22A H 0.437107 0.498303 0.932328 0.070 Uiso 1 1 calc R U . . .
H22B H 0.466372 0.779163 0.910479 0.070 Uiso 1 1 calc R U . . .
C23 C 0.14973(16) 0.4492(8) 0.81343(13) 0.0380(8) Uani 1 1 d . . . . .
H23A H 0.148991 0.240739 0.811867 0.046 Uiso 1 1 calc R U . . .
H23B H 0.162083 0.502939 0.848792 0.046 Uiso 1 1 calc R U . . .
C24 C 0.08592(16) 0.5575(9) 0.80191(13) 0.0394(8) Uani 1 1 d . . . . .
H24A H 0.071688 0.488010 0.767928 0.047 Uiso 1 1 calc R U . . .
H24B H 0.086907 0.765986 0.800411 0.047 Uiso 1 1 calc R U . . .
C25 C 0.04098(16) 0.4675(8) 0.84106(13) 0.0390(8) Uani 1 1 d . . . . .
H25 H 0.042956 0.257566 0.843988 0.047 Uiso 1 1 calc R U . . .
C26 C 0.05671(17) 0.5899(10) 0.89359(13) 0.0489(10) Uani 1 1 d . . . . .
H26A H 0.097587 0.526207 0.904934 0.059 Uiso 1 1 calc R U . . .
H26B H 0.057491 0.798115 0.891157 0.059 Uiso 1 1 calc R U . . .
C27 C 0.01255(19) 0.5043(12) 0.93302(16) 0.0637(14) Uani 1 1 d . . . . .
H27A H 0.023043 0.602164 0.965503 0.076 Uiso 1 1 calc R U . . .
H27B H 0.015945 0.298907 0.939188 0.076 Uiso 1 1 calc R U . . .
C28 C -0.05217(19) 0.5752(11) 0.91617(16) 0.0587(12) Uani 1 1 d . . . . .
H28A H -0.079839 0.499831 0.941343 0.070 Uiso 1 1 calc R U . . .
H28B H -0.057160 0.782514 0.914907 0.070 Uiso 1 1 calc R U . . .
C29 C -0.06852(18) 0.4512(11) 0.86397(16) 0.0546(11) Uani 1 1 d . . . . .
H29A H -0.109568 0.512913 0.852696 0.066 Uiso 1 1 calc R U . . .
H29B H -0.068497 0.242915 0.866155 0.066 Uiso 1 1 calc R U . . .
C30 C -0.02355(17) 0.5461(10) 0.82516(14) 0.0472(10) Uani 1 1 d . . . . .
H30A H -0.034349 0.458418 0.791793 0.057 Uiso 1 1 calc R U . . .
H30B H -0.026350 0.753155 0.820945 0.057 Uiso 1 1 calc R U . . .

loop_
_atom_site_aniso_label
_atom_site_aniso_U_11
_atom_site_aniso_U_22
_atom_site_aniso_U_33
_atom_site_aniso_U_23
_atom_site_aniso_U_13
_atom_site_aniso_U_12
F2 0.0432(11) 0.0355(11) 0.0371(10) -0.0042(9) 0.0010(8) 0.0049(9)
F4 0.0427(11) 0.0374(11) 0.0368(10) 0.0074(9) 0.0060(8) 0.0028(9)
F6 0.0458(12) 0.0347(11) 0.0357(10) -0.0022(9) 0.0025(8) -0.0059(9)
C1 0.0407(19) 0.0310(17) 0.0279(16) 0.0004(14) 0.0017(14) 0.0016(15)
C2 0.0390(19) 0.0330(18) 0.0316(17) -0.0001(14) 0.0056(14) -0.0012(15)
C3 0.0376(19) 0.0309(17) 0.0302(16) -0.0003(14) 0.0014(14) -0.0014(15)
C4 0.0401(19) 0.0307(18) 0.0293(16) -0.0024(14) 0.0011(14) 0.0013(15)
C5 0.0379(19) 0.0307(17) 0.0298(16) -0.0038(14) 0.0029(14) 0.0024(15)
C6 0.041(2) 0.0313(18) 0.0317(17) -0.0005(14) 0.0000(14) 0.0028(15)
C7 0.0400(19) 0.0395(19) 0.0277(16) -0.0003(15) 0.0015(14) 0.0004(16)
C8 0.048(2) 0.044(2) 0.0261(16) -0.0008(15) 0.0023(15) -0.0009(17)
C9 0.054(2) 0.038(2) 0.0288(17) -0.0014(15) 0.0025(15) 0.0030(18)
C10 0.057(2) 0.057(3) 0.0333(19) -0.0005(18) -0.0039(17) -0.001(2)
C11 0.076(3) 0.065(3) 0.039(2) -0.003(2) -0.014(2) 0.001(3)
C12 0.116(4) 0.059(3) 0.0272(19) -0.0026(19) -0.001(2) 0.002(3)
C13 0.092(4) 0.063(3) 0.036(2) -0.005(2) 0.017(2) -0.001(3)
C14 0.062(3) 0.063(3) 0.0331(19) 0.0008(19) 0.0093(18) -0.002(2)
C15 0.038(2) 0.044(2) 0.0346(18) 0.0010(16) 0.0045(15) 0.0000(17)
C16 0.037(2) 0.056(2) 0.0383(19) -0.0007(18) -0.0008(15) 0.0017(18)
C17 0.040(2) 0.045(2) 0.0411(19) 0.0004(17) -0.0018(15) -0.0016(17)
C18 0.040(2) 0.061(3) 0.050(2) 0.004(2) -0.0009(17) -0.001(2)
C19 0.036(2) 0.071(3) 0.069(3) 0.004(2) 0.0041(19) 0.000(2)
C20 0.044(2) 0.073(3) 0.076(3) 0.002(3) -0.017(2) 0.000(2)
C21 0.056(3) 0.097(4) 0.049(2) 0.002(3) -0.014(2) 0.003(3)
C22 0.045(2) 0.091(3) 0.038(2) -0.006(2) -0.0025(17) 0.004(2)
C23 0.038(2) 0.043(2) 0.0333(17) 0.0008(16) 0.0042(14) 0.0024(16)
C24 0.039(2) 0.047(2) 0.0327(17) 0.0018(16) 0.0040(15) -0.0008(17)
C25 0.036(2) 0.044(2) 0.0370(18) 0.0006(16) 0.0051(15) 0.0017(16)
C26 0.039(2) 0.074(3) 0.0339(19) -0.0002(19) 0.0028(15) 0.001(2)
C27 0.049(2) 0.103(4) 0.040(2) 0.010(2) 0.0079(18) 0.002(3)
C28 0.047(2) 0.080(3) 0.051(2) 0.009(2) 0.0176(19) 0.003(2)
C29 0.036(2) 0.066(3) 0.061(3) 0.006(2) 0.0043(18) 0.002(2)
C30 0.038(2) 0.061(3) 0.043(2) -0.0025(19) -0.0020(16) 0.0018(19)

loop_
_atom_type_symbol
_atom_type_description
_atom_type_scat_dispersion_real
_atom_type_scat_dispersion_imag
_atom_type_scat_source
C C 0.0181 0.0091
;
International Tables for Crystallography
(Vol. C, Tables 4.2.6.8 and 6.1.1.4)
;
H H 0.0000 0.0000
;
International Tables for Crystallography
(Vol. C, Table 6.1.1.4)
;
F F 0.0727 0.0534
;
International Tables for Crystallography
(Vol. C, Tables 4.2.6.8 and 6.1.1.4)
;

loop_
_geom_angle_atom_site_label_1
_geom_angle_atom_site_label_2
_geom_angle_atom_site_label_3
_geom_angle
_geom_angle_site_symmetry_1
_geom_angle_site_symmetry_3
_geom_angle_publ_flag
C6 C1 C2 112.9(3) . . ?
C6 C1 C7 111.4(3) . . ?
C2 C1 C7 112.5(3) . . ?
C6 C1 H1 106.5 . . ?
C2 C1 H1 106.5 . . ?
C7 C1 H1 106.5 . . ?
F2 C2 C1 108.9(3) . . ?
F2 C2 C3 109.6(3) . . ?
C1 C2 C3 113.8(3) . . ?
F2 C2 H2 108.1 . . ?
C1 C2 H2 108.1 . . ?
C3 C2 H2 108.1 . . ?
C4 C3 C2 112.2(3) . . ?
C4 C3 C15 113.6(3) . . ?
C2 C3 C15 110.8(3) . . ?
C4 C3 H3 106.6 . . ?
C2 C3 H3 106.6 . . ?
C15 C3 H3 106.6 . . ?
F4 C4 C3 109.6(3) . . ?
F4 C4 C5 109.5(3) . . ?
C3 C4 C5 114.4(3) . . ?
F4 C4 H4 107.7 . . ?
C3 C4 H4 107.7 . . ?
C5 C4 H4 107.7 . . ?
C4 C5 C6 113.3(3) . . ?
C4 C5 C23 110.9(3) . . ?
C6 C5 C23 113.1(3) . . ?
C4 C5 H5 106.3 . . ?
C6 C5 H5 106.3 . . ?
C23 C5 H5 106.3 . . ?
F6 C6 C1 109.8(3) . . ?
F6 C6 C5 108.9(3) . . ?
C1 C6 C5 113.4(3) . . ?
F6 C6 H6 108.2 . . ?
C1 C6 H6 108.2 . . ?
C5 C6 H6 108.2 . . ?
C8 C7 C1 114.1(3) . . ?
C8 C7 H7A 108.7 . . ?
C1 C7 H7A 108.7 . . ?
C8 C7 H7B 108.7 . . ?
C1 C7 H7B 108.7 . . ?
H7A C7 H7B 107.6 . . ?
C7 C8 C9 114.8(3) . . ?
C7 C8 H8A 108.6 . . ?
C9 C8 H8A 108.6 . . ?
C7 C8 H8B 108.6 . . ?
C9 C8 H8B 108.6 . . ?
H8A C8 H8B 107.6 . . ?
C10 C9 C14 110.5(3) . . ?
C10 C9 C8 112.7(3) . . ?
C14 C9 C8 109.9(3) . . ?
C10 C9 H9 107.8 . . ?
C14 C9 H9 107.8 . . ?
C8 C9 H9 107.8 . . ?
C9 C10 C11 111.5(3) . . ?
C9 C10 H10A 109.3 . . ?
C11 C10 H10A 109.3 . . ?
C9 C10 H10B 109.3 . . ?
C11 C10 H10B 109.3 . . ?
H10A C10 H10B 108.0 . . ?
C12 C11 C10 111.0(4) . . ?
C12 C11 H11A 109.4 . . ?
C10 C11 H11A 109.4 . . ?
C12 C11 H11B 109.4 . . ?
C10 C11 H11B 109.4 . . ?
H11A C11 H11B 108.0 . . ?
C11 C12 C13 110.9(4) . . ?
C11 C12 H12A 109.5 . . ?
C13 C12 H12A 109.5 . . ?
C11 C12 H12B 109.5 . . ?
C13 C12 H12B 109.5 . . ?
H12A C12 H12B 108.1 . . ?
C12 C13 C14 111.0(4) . . ?
C12 C13 H13A 109.4 . . ?
C14 C13 H13A 109.4 . . ?
C12 C13 H13B 109.4 . . ?
C14 C13 H13B 109.4 . . ?
H13A C13 H13B 108.0 . . ?
C9 C14 C13 111.9(4) . . ?
C9 C14 H14A 109.2 . . ?
C13 C14 H14A 109.2 . . ?
C9 C14 H14B 109.2 . . ?
C13 C14 H14B 109.2 . . ?
H14A C14 H14B 107.9 . . ?
C16 C15 C3 113.8(3) . . ?
C16 C15 H15A 108.8 . . ?
C3 C15 H15A 108.8 . . ?
C16 C15 H15B 108.8 . . ?
C3 C15 H15B 108.8 . . ?
H15A C15 H15B 107.7 . . ?
C15 C16 C17 114.1(3) . . ?
C15 C16 H16A 108.7 . . ?
C17 C16 H16A 108.7 . . ?
C15 C16 H16B 108.7 . . ?
C17 C16 H16B 108.7 . . ?
H16A C16 H16B 107.6 . . ?
C18 C17 C16 114.1(3) . . ?
C18 C17 C22 109.8(3) . . ?
C16 C17 C22 110.2(3) . . ?
C18 C17 H17 107.5 . . ?
C16 C17 H17 107.5 . . ?
C22 C17 H17 107.5 . . ?
C17 C18 C19 112.6(3) . . ?
C17 C18 H18A 109.1 . . ?
C19 C18 H18A 109.1 . . ?
C17 C18 H18B 109.1 . . ?
C19 C18 H18B 109.1 . . ?
H18A C18 H18B 107.8 . . ?
C18 C19 C20 111.5(4) . . ?
C18 C19 H19A 109.3 . . ?
C20 C19 H19A 109.3 . . ?
C18 C19 H19B 109.3 . . ?
C20 C19 H19B 109.3 . . ?
H19A C19 H19B 108.0 . . ?
C21 C20 C19 110.7(4) . . ?
C21 C20 H20A 109.5 . . ?
C19 C20 H20A 109.5 . . ?
C21 C20 H20B 109.5 . . ?
C19 C20 H20B 109.5 . . ?
H20A C20 H20B 108.1 . . ?
C20 C21 C22 111.4(4) . . ?
C20 C21 H21A 109.4 . . ?
C22 C21 H21A 109.4 . . ?
C20 C21 H21B 109.4 . . ?
C22 C21 H21B 109.4 . . ?
H21A C21 H21B 108.0 . . ?
C17 C22 C21 112.3(4) . . ?
C17 C22 H22A 109.1 . . ?
C21 C22 H22A 109.1 . . ?
C17 C22 H22B 109.1 . . ?
C21 C22 H22B 109.1 . . ?
H22A C22 H22B 107.9 . . ?
C24 C23 C5 115.7(3) . . ?
C24 C23 H23A 108.4 . . ?
C5 C23 H23A 108.4 . . ?
C24 C23 H23B 108.4 . . ?
C5 C23 H23B 108.4 . . ?
H23A C23 H23B 107.4 . . ?
C23 C24 C25 113.7(3) . . ?
C23 C24 H24A 108.8 . . ?
C25 C24 H24A 108.8 . . ?
C23 C24 H24B 108.8 . . ?
C25 C24 H24B 108.8 . . ?
H24A C24 H24B 107.7 . . ?
C30 C25 C26 109.3(3) . . ?
C30 C25 C24 112.5(3) . . ?
C26 C25 C24 112.0(3) . . ?
C30 C25 H25 107.6 . . ?
C26 C25 H25 107.6 . . ?
C24 C25 H25 107.6 . . ?
C27 C26 C25 112.9(4) . . ?
C27 C26 H26A 109.0 . . ?
C25 C26 H26A 109.0 . . ?
C27 C26 H26B 109.0 . . ?
C25 C26 H26B 109.0 . . ?
H26A C26 H26B 107.8 . . ?
C26 C27 C28 112.0(3) . . ?
C26 C27 H27A 109.2 . . ?
C28 C27 H27A 109.2 . . ?
C26 C27 H27B 109.2 . . ?
C28 C27 H27B 109.2 . . ?
H27A C27 H27B 107.9 . . ?
C29 C28 C27 111.1(4) . . ?
C29 C28 H28A 109.4 . . ?
C27 C28 H28A 109.4 . . ?
C29 C28 H28B 109.4 . . ?
C27 C28 H28B 109.4 . . ?
H28A C28 H28B 108.0 . . ?
C28 C29 C30 110.6(4) . . ?
C28 C29 H29A 109.5 . . ?
C30 C29 H29A 109.5 . . ?
C28 C29 H29B 109.5 . . ?
C30 C29 H29B 109.5 . . ?
H29A C29 H29B 108.1 . . ?
C25 C30 C29 112.4(3) . . ?
C25 C30 H30A 109.1 . . ?
C29 C30 H30A 109.1 . . ?
C25 C30 H30B 109.1 . . ?
C29 C30 H30B 109.1 . . ?
H30A C30 H30B 107.9 . . ?

loop_
_geom_bond_atom_site_label_1
_geom_bond_atom_site_label_2
_geom_bond_distance
_geom_bond_site_symmetry_2
_geom_bond_publ_flag
F2 C2 1.415(4) . ?
F4 C4 1.419(4) . ?
F6 C6 1.415(4) . ?
C1 C6 1.516(5) . ?
C1 C2 1.518(5) . ?
C1 C7 1.542(4) . ?
C1 H1 1.0000 . ?
C2 C3 1.532(4) . ?
C2 H2 1.0000 . ?
C3 C4 1.505(5) . ?
C3 C15 1.540(5) . ?
C3 H3 1.0000 . ?
C4 C5 1.518(5) . ?
C4 H4 1.0000 . ?
C5 C6 1.521(4) . ?
C5 C23 1.533(5) . ?
C5 H5 1.0000 . ?
C6 H6 1.0000 . ?
C7 C8 1.524(5) . ?
C7 H7A 0.9900 . ?
C7 H7B 0.9900 . ?
C8 C9 1.537(5) . ?
C8 H8A 0.9900 . ?
C8 H8B 0.9900 . ?
C9 C10 1.522(5) . ?
C9 C14 1.523(5) . ?
C9 H9 1.0000 . ?
C10 C11 1.536(5) . ?
C10 H10A 0.9900 . ?
C10 H10B 0.9900 . ?
C11 C12 1.507(7) . ?
C11 H11A 0.9900 . ?
C11 H11B 0.9900 . ?
C12 C13 1.518(7) . ?
C12 H12A 0.9900 . ?
C12 H12B 0.9900 . ?
C13 C14 1.538(5) . ?
C13 H13A 0.9900 . ?
C13 H13B 0.9900 . ?
C14 H14A 0.9900 . ?
C14 H14B 0.9900 . ?
C15 C16 1.520(5) . ?
C15 H15A 0.9900 . ?
C15 H15B 0.9900 . ?
C16 C17 1.528(5) . ?
C16 H16A 0.9900 . ?
C16 H16B 0.9900 . ?
C17 C18 1.520(5) . ?
C17 C22 1.536(5) . ?
C17 H17 1.0000 . ?
C18 C19 1.523(5) . ?
C18 H18A 0.9900 . ?
C18 H18B 0.9900 . ?
C19 C20 1.525(6) . ?
C19 H19A 0.9900 . ?
C19 H19B 0.9900 . ?
C20 C21 1.502(7) . ?
C20 H20A 0.9900 . ?
C20 H20B 0.9900 . ?
C21 C22 1.538(6) . ?
C21 H21A 0.9900 . ?
C21 H21B 0.9900 . ?
C22 H22A 0.9900 . ?
C22 H22B 0.9900 . ?
C23 C24 1.525(5) . ?
C23 H23A 0.9900 . ?
C23 H23B 0.9900 . ?
C24 C25 1.526(5) . ?
C24 H24A 0.9900 . ?
C24 H24B 0.9900 . ?
C25 C30 1.521(5) . ?
C25 C26 1.523(5) . ?
C25 H25 1.0000 . ?
C26 C27 1.514(5) . ?
C26 H26A 0.9900 . ?
C26 H26B 0.9900 . ?
C27 C28 1.523(6) . ?
C27 H27A 0.9900 . ?
C27 H27B 0.9900 . ?
C28 C29 1.521(6) . ?
C28 H28A 0.9900 . ?
C28 H28B 0.9900 . ?
C29 C30 1.527(5) . ?
C29 H29A 0.9900 . ?
C29 H29B 0.9900 . ?
C30 H30A 0.9900 . ?
C30 H30B 0.9900 . ?

loop_
_geom_torsion_atom_site_label_1
_geom_torsion_atom_site_label_2
_geom_torsion_atom_site_label_3
_geom_torsion_atom_site_label_4
_geom_torsion
_geom_torsion_site_symmetry_1
_geom_torsion_site_symmetry_2
_geom_torsion_site_symmetry_3
_geom_torsion_site_symmetry_4
_geom_torsion_publ_flag
C6 C1 C2 F2 72.8(3) . . . . ?
C7 C1 C2 F2 -54.4(4) . . . . ?
C6 C1 C2 C3 -49.8(4) . . . . ?
C7 C1 C2 C3 -176.9(3) . . . . ?
F2 C2 C3 C4 -72.8(4) . . . . ?
C1 C2 C3 C4 49.4(4) . . . . ?
F2 C2 C3 C15 55.4(4) . . . . ?
C1 C2 C3 C15 177.6(3) . . . . ?
C2 C3 C4 F4 74.5(3) . . . . ?
C15 C3 C4 F4 -52.1(4) . . . . ?
C2 C3 C4 C5 -48.8(4) . . . . ?
C15 C3 C4 C5 -175.5(3) . . . . ?
F4 C4 C5 C6 -74.6(3) . . . . ?
C3 C4 C5 C6 48.8(4) . . . . ?
F4 C4 C5 C23 53.8(4) . . . . ?
C3 C4 C5 C23 177.2(3) . . . . ?
C2 C1 C6 F6 -73.1(4) . . . . ?
C7 C1 C6 F6 54.6(4) . . . . ?
C2 C1 C6 C5 49.0(4) . . . . ?
C7 C1 C6 C5 176.7(3) . . . . ?
C4 C5 C6 F6 74.2(4) . . . . ?
C23 C5 C6 F6 -53.0(4) . . . . ?
C4 C5 C6 C1 -48.3(4) . . . . ?
C23 C5 C6 C1 -175.5(3) . . . . ?
C6 C1 C7 C8 171.8(3) . . . . ?
C2 C1 C7 C8 -60.3(4) . . . . ?
C1 C7 C8 C9 178.9(3) . . . . ?
C7 C8 C9 C10 62.3(4) . . . . ?
C7 C8 C9 C14 -173.8(3) . . . . ?
C14 C9 C10 C11 54.9(5) . . . . ?
C8 C9 C10 C11 178.4(4) . . . . ?
C9 C10 C11 C12 -56.8(5) . . . . ?
C10 C11 C12 C13 57.1(5) . . . . ?
C11 C12 C13 C14 -56.1(5) . . . . ?
C10 C9 C14 C13 -54.2(5) . . . . ?
C8 C9 C14 C13 -179.2(4) . . . . ?
C12 C13 C14 C9 55.0(5) . . . . ?
C4 C3 C15 C16 -59.8(4) . . . . ?
C2 C3 C15 C16 172.8(3) . . . . ?
C3 C15 C16 C17 -179.9(3) . . . . ?
C15 C16 C17 C18 59.9(5) . . . . ?
C15 C16 C17 C22 -176.0(4) . . . . ?
C16 C17 C18 C19 177.9(4) . . . . ?
C22 C17 C18 C19 53.7(5) . . . . ?
C17 C18 C19 C20 -55.8(5) . . . . ?
C18 C19 C20 C21 56.0(6) . . . . ?
C19 C20 C21 C22 -55.7(6) . . . . ?
C18 C17 C22 C21 -53.3(5) . . . . ?
C16 C17 C22 C21 -179.8(4) . . . . ?
C20 C21 C22 C17 55.4(6) . . . . ?
C4 C5 C23 C24 170.2(3) . . . . ?
C6 C5 C23 C24 -61.3(4) . . . . ?
C5 C23 C24 C25 -174.7(3) . . . . ?
C23 C24 C25 C30 -172.6(3) . . . . ?
C23 C24 C25 C26 63.8(4) . . . . ?
C30 C25 C26 C27 54.4(5) . . . . ?
C24 C25 C26 C27 179.8(4) . . . . ?
C25 C26 C27 C28 -54.3(6) . . . . ?
C26 C27 C28 C29 53.7(6) . . . . ?
C27 C28 C29 C30 -54.7(5) . . . . ?
C26 C25 C30 C29 -56.0(5) . . . . ?
C24 C25 C30 C29 179.0(3) . . . . ?
C28 C29 C30 C25 57.1(5) . . . . ?
